data_1529586
loop_
_publ_author_name
'Balko, V.P.'
'Bakakin, V.V.'
'Gatilov, Yu.V.'
'Pavlyuchenko, V.S.'

_publ_section_title
;
 The crystal structure of zinc and potassium beryllosilicate K2 Zn2 Be2
 (Si O4)(Si2 O7)
;
_journal_name_full 'Doklady Akademii Nauk SSSR'
_journal_page_first 103
_journal_page_last 105
_journal_volume 249
_journal_year 1979
_chemical_formula_sum 'Be2 K2 O11 Si3 Zn2'
_chemical_name_systematic 'K2 Zn2 Be2 (Si O4) (Si2 O7)'
_space_group_IT_number 74
_symmetry_space_group_name_Hall '-I 2 2a'
_symmetry_space_group_name_H-M 'I m c m'
_cell_angle_alpha 90
_cell_angle_beta 90
_cell_angle_gamma 90
_cell_formula_units_Z 4
_cell_length_a 9.647
_cell_length_b 14.93
_cell_length_c 6.763
_cell_volume 974.073
_citation_journal_id_ASTM DANKAS
_cod_data_source_file Balko_DANKAS_1979_1087.cif
_cod_data_source_block Be2K2O11Si3Zn2
_cod_original_sg_symbol_Hall '-I 2b 2 (y,z,x)'
_cod_database_code 1529586

loop_
_symmetry_equiv_pos_as_xyz
x,y,z
-x+1/2,y,-z
-x,-y,z
x+1/2,-y,-z
-x,-y,-z
x-1/2,-y,z
x,y,-z
-x-1/2,y,z
x+1/2,y+1/2,z+1/2
-x+1,y+1/2,-z+1/2
-x+1/2,-y+1/2,z+1/2
x+1,-y+1/2,-z+1/2
-x+1/2,-y+1/2,-z+1/2
x,-y+1/2,z+1/2
x+1/2,y+1/2,-z+1/2
-x,y+1/2,z+1/2

loop_
_atom_site_label
_atom_site_type_symbol
_atom_site_fract_x
_atom_site_fract_y
_atom_site_fract_z
_atom_site_occupancy
_atom_site_U_iso_or_equiv
K1 K+1 0.25 0.3613 0.5 1 0.0
O3 O-2 0.6119 0.0355 0 1 0.0
Be1 Be+2 0.5 0 0.1736 1 0.0
O1 O-2 0.5074 0.2247 0.5 1 0.0
O5 O-2 0.25 0.3264 0 1 0.0
Zn1 Zn+2 0.5989 0.25 0.25 1 0.0
Si2 Si+4 0.4098 0.1341 0.5 1 0.0
O4 O-2 0.4362 0.0795 0.3023 1 0.0
O2 O-2 0.75 0.1608 0.1962 1 0.0
K2 K+1 0.75 0.052 0.5 1 0.0
Si1 Si+4 0.75 0.0976 0 1 0.0
